data_1561099
loop_
_publ_author_name
'Jones, Zachary R.'
'Livshits, Maksim Y.'
'White, Frankie D.'
'Dalodi\`ere, Elodie'
'Ferrier, Maryline G.'
'Lilley, Laura M.'
'Knope, Karah E.'
'Kozimor, Stosh A.'
'Mocko, Veronika'
'Scott, Brian L.'
'Stein, Benjamin W.'
'Wacker, Jennifer N.'
'Woen, David H.'

_publ_section_title
;
 Advancing understanding of actinide(iii) (Ac, Am, Cm) aqueous
 complexation chemistry
;
_journal_issue 15
_journal_name_full 'Chemical Science'
_journal_page_first 5638
_journal_page_last 5654
_journal_paper_doi 10.1039/D1SC00233C
_journal_volume 12
_journal_year 2021
_chemical_formula_moiety 'Cm H2O 3(C2 O2 H3) 2(C2 O2 H3) 2(N H4) + [solvent]'
_chemical_formula_sum 'C10 H25 Cm N2 O11'
_chemical_formula_weight 593.51
_space_group_crystal_system monoclinic
_space_group_IT_number 14
_space_group_name_Hall '-P 2yn'
_space_group_name_H-M_alt 'P 1 21/n 1'
_atom_sites_solution_hydrogens mixed
_atom_sites_solution_primary dual
_audit_creation_date 2019-11-06
_audit_creation_method
;
Olex2 1.2
(compiled 2018.05.29 svn.r3508 for OlexSys, GUI svn.r5506)
;
_audit_update_record
;
2020-07-14 deposited with the CCDC.	2021-03-17 downloaded from the CCDC.
;
_cell_angle_alpha 90
_cell_angle_beta 97.2400(10)
_cell_angle_gamma 90
_cell_formula_units_Z 4
_cell_length_a 6.7801(3)
_cell_length_b 15.0056(7)
_cell_length_c 20.4890(10)
_cell_measurement_reflns_used 9735
_cell_measurement_temperature 298(2)
_cell_measurement_theta_max 28.27
_cell_measurement_theta_min 2.42
_cell_volume 2067.92(17)
_computing_cell_refinement 'SAINT V8.38A (?, 2016)'
_computing_data_reduction 'SAINT V8.38A (?, 2016)'
_computing_molecular_graphics 'Olex2 (Dolomanov et al., 2009)'
_computing_publication_material 'Olex2 (Dolomanov et al., 2009)'
_computing_structure_refinement 'ShelXL (Sheldrick, 2015)'
_computing_structure_solution 'ShelXT (Sheldrick, 2015)'
_diffrn_ambient_temperature 298.06
_diffrn_measured_fraction_theta_full 0.999
_diffrn_measured_fraction_theta_max 0.999
_diffrn_measurement_device_type 'Bruker APEX-II CCD'
_diffrn_measurement_method '\f and \w scans'
_diffrn_radiation_type MoK\a
_diffrn_radiation_wavelength 0.71073
_diffrn_reflns_av_R_equivalents 0.0321
_diffrn_reflns_av_unetI/netI 0.0193
_diffrn_reflns_Laue_measured_fraction_full 0.999
_diffrn_reflns_Laue_measured_fraction_max 0.999
_diffrn_reflns_limit_h_max 9
_diffrn_reflns_limit_h_min -9
_diffrn_reflns_limit_k_max 20
_diffrn_reflns_limit_k_min -19
_diffrn_reflns_limit_l_max 27
_diffrn_reflns_limit_l_min -27
_diffrn_reflns_number 32150
_diffrn_reflns_point_group_measured_fraction_full 0.999
_diffrn_reflns_point_group_measured_fraction_max 0.999
_diffrn_reflns_theta_full 25.242
_diffrn_reflns_theta_max 28.271
_diffrn_reflns_theta_min 2.715
_diffrn_standards_number 0
_exptl_absorpt_coefficient_mu 3.989
_exptl_absorpt_correction_T_max 0.7457
_exptl_absorpt_correction_T_min 0.4968
_exptl_absorpt_correction_type multi-scan
_exptl_absorpt_process_details
;
SADABS-2016/2 (Bruker,2016/2) was used for absorption correction.
wR2(int) was 0.1074 before and 0.0468 after correction.
The Ratio of minimum to maximum transmission is 0.6662.
The \l/2 correction factor is Not present.
;
_exptl_crystal_colour lemonade
_exptl_crystal_colour_lustre clear
_exptl_crystal_colour_primary yellow
_exptl_crystal_density_diffrn 1.880
_exptl_crystal_description 'rectangular blocks'
_exptl_crystal_F_000 1100
_exptl_crystal_size_max 0.2
_exptl_crystal_size_mid 0.15
_exptl_crystal_size_min 0.1
_refine_diff_density_max 1.823
_refine_diff_density_min -0.726
_refine_diff_density_rms 0.183
_refine_ls_extinction_method none
_refine_ls_goodness_of_fit_ref 1.171
_refine_ls_hydrogen_treatment constr
_refine_ls_matrix_type full
_refine_ls_number_parameters 225
_refine_ls_number_reflns 5093
_refine_ls_number_restraints 0
_refine_ls_restrained_S_all 1.171
_refine_ls_R_factor_all 0.0289
_refine_ls_R_factor_gt 0.0252
_refine_ls_shift/su_max 0.009
_refine_ls_shift/su_mean 0.000
_refine_ls_structure_factor_coef Fsqd
_refine_ls_weighting_details 'w=1/[\s^2^(Fo^2^)+(0.0340P)^2^+2.2266P] where P=(Fo^2^+2Fc^2^)/3'
_refine_ls_weighting_scheme calc
_refine_ls_wR_factor_gt 0.0638
_refine_ls_wR_factor_ref 0.0652
_reflns_Friedel_coverage 0.000
_reflns_number_gt 4603
_reflns_number_total 5093
_reflns_threshold_expression 'I > 2\s(I)'
_cod_data_source_file d1sc00233c2.cif
_cod_data_source_block cmoac_1
_cod_depositor_comments 'Adding full bibliography for 1561098--1561100.cif.'
_cod_original_formula_sum 'Cm O11 N2 C10 H25'
_cod_database_code 1561099
_shelx_shelxl_version_number 2018/3
_shelx_space_group_comment
;
The symmetry employed for this shelxl refinement is uniquely defined
by the following loop, which should always be used as a source of
symmetry information in preference to the above space-group names.
They are only intended as comments.
;
_olex2_refinement_description
;
1. Fixed Uiso
 At 1.2 times of:
  All N(H,H,H,H) groups
 At 1.5 times of:
  All C(H,H,H) groups, All O(H,H) groups
2.a Riding coordinates:
 N1(H1D,H1E,H1F), N1(H1G), N2(H2A,H2B,H2C), N2(H2D)
2.b Free rotating group:
 O11(H11A,H11B)
2.c Idealised Me refined as rotating group:
 C3(H3A,H3B,H3C), C1(H1A,H1B,H1C), C7(H7A,H7B,H7C), C5(H5A,H5B,H5C), C9(H9A,
 H9B,H9C)
;
_olex2_submission_special_instructions 'No special instructions were received'

loop_
_space_group_symop_operation_xyz
'x, y, z'
'-x+1/2, y+1/2, -z+1/2'
'-x, -y, -z'
'x-1/2, -y-1/2, z-1/2'

loop_
_atom_site_label
_atom_site_type_symbol
_atom_site_fract_x
_atom_site_fract_y
_atom_site_fract_z
_atom_site_U_iso_or_equiv
_atom_site_adp_type
_atom_site_occupancy
_atom_site_site_symmetry_order
_atom_site_calc_flag
_atom_site_refinement_flags_posn
_atom_site_refinement_flags_adp
_atom_site_refinement_flags_occupancy
_atom_site_disorder_assembly
_atom_site_disorder_group
Cm1 Cm 0.53075(2) 0.59590(2) 0.28222(2) 0.02372(5) Uani 1 1 d . . . . .
O4 O 0.4049(4) 0.46790(19) 0.34824(15) 0.0379(7) Uani 1 1 d . . . . .
O10 O 0.4176(6) 0.7919(2) 0.11635(16) 0.0527(9) Uani 1 1 d . . . . .
O1 O 0.4996(5) 0.7526(2) 0.32807(15) 0.0426(7) Uani 1 1 d . . . . .
O6 O -0.1298(4) 0.6432(2) 0.29699(15) 0.0397(7) Uani 1 1 d . . . . .
O3 O 0.7259(4) 0.4759(2) 0.35073(16) 0.0421(7) Uani 1 1 d . . . . .
N1 N 0.4584(5) 0.8934(2) 0.2351(2) 0.0376(8) Uani 1 1 d . . . . .
H1D H 0.452290 0.951229 0.225350 0.045 Uiso 1 1 d R . . . .
H1E H 0.360690 0.879459 0.258480 0.045 Uiso 1 1 d R . . . .
H1F H 0.575030 0.881289 0.258480 0.045 Uiso 1 1 d R . . . .
H1G H 0.445350 0.860989 0.197270 0.045 Uiso 1 1 d R . . . .
O5 O 0.1810(4) 0.6192(2) 0.28563(18) 0.0457(8) Uani 1 1 d . . . . .
O8 O 0.6915(5) 0.4940(2) 0.20560(17) 0.0506(8) Uani 1 1 d . . . . .
O2 O 0.5387(5) 0.6474(2) 0.40152(15) 0.0451(7) Uani 1 1 d . . . . .
O9 O 0.4961(5) 0.6856(2) 0.18760(15) 0.0452(8) Uani 1 1 d . . . . .
O7 O 0.3688(5) 0.4826(2) 0.20167(18) 0.0538(9) Uani 1 1 d . . . . .
N2 N -0.1405(5) 0.6167(2) 0.50234(16) 0.0368(8) Uani 1 1 d . . . . .
H2A H -0.246280 0.643811 0.480969 0.044 Uiso 1 1 d R . . . .
H2B H -0.180140 0.573571 0.527479 0.044 Uiso 1 1 d R . . . .
H2C H -0.068040 0.656131 0.527479 0.044 Uiso 1 1 d R . . . .
H2D H -0.065820 0.592921 0.472779 0.044 Uiso 1 1 d R . . . .
C4 C 0.5753(6) 0.4433(3) 0.37142(19) 0.0288(7) Uani 1 1 d . . . . .
O11 O 0.0884(5) 0.5422(3) 0.4118(2) 0.0679(11) Uani 1 1 d . . . . .
H11A H 0.187962 0.561021 0.394413 0.102 Uiso 1 1 d G . . . .
H11B H 0.138758 0.517320 0.447314 0.102 Uiso 1 1 d G . . . .
C6 C 0.0211(5) 0.6588(3) 0.27036(19) 0.0303(8) Uani 1 1 d . . . . .
C10 C 0.4679(6) 0.7140(3) 0.1298(2) 0.0369(9) Uani 1 1 d . . . . .
C2 C 0.5128(6) 0.7288(3) 0.3863(2) 0.0365(9) Uani 1 1 d . . . . .
C8 C 0.5291(7) 0.4589(3) 0.1820(2) 0.0454(11) Uani 1 1 d . . . . .
C3 C 0.5999(8) 0.3739(4) 0.4244(2) 0.0486(11) Uani 1 1 d . . . . .
H3A H 0.731625 0.349389 0.427607 0.073 Uiso 1 1 calc GR . . . .
H3B H 0.504203 0.327257 0.413903 0.073 Uiso 1 1 calc GR . . . .
H3C H 0.579798 0.400491 0.465653 0.073 Uiso 1 1 calc GR . . . .
C1 C 0.4926(10) 0.7942(4) 0.4395(3) 0.0705(17) Uani 1 1 d . . . . .
H1A H 0.462545 0.851913 0.420544 0.106 Uiso 1 1 calc GR . . . .
H1B H 0.614956 0.797103 0.468609 0.106 Uiso 1 1 calc GR . . . .
H1C H 0.387156 0.775909 0.463696 0.106 Uiso 1 1 calc GR . . . .
C7 C 0.5290(12) 0.3897(5) 0.1291(4) 0.092(3) Uani 1 1 d . . . . .
H7A H 0.516120 0.418257 0.086818 0.138 Uiso 1 1 calc GR . . . .
H7B H 0.419480 0.349625 0.130968 0.138 Uiso 1 1 calc GR . . . .
H7C H 0.651480 0.356840 0.135551 0.138 Uiso 1 1 calc GR . . . .
C5 C 0.0090(8) 0.7311(4) 0.2204(3) 0.0612(16) Uani 1 1 d . . . . .
H5A H -0.120050 0.730485 0.194984 0.092 Uiso 1 1 calc GR . . . .
H5B H 0.108976 0.721930 0.191793 0.092 Uiso 1 1 calc GR . . . .
H5C H 0.030258 0.787624 0.242098 0.092 Uiso 1 1 calc GR . . . .
C9 C 0.5006(14) 0.6530(5) 0.0754(3) 0.097(3) Uani 1 1 d . . . . .
H9A H 0.382011 0.619078 0.062699 0.146 Uiso 1 1 calc GR . . . .
H9B H 0.608422 0.613353 0.089816 0.146 Uiso 1 1 calc GR . . . .
H9C H 0.532585 0.687148 0.038555 0.146 Uiso 1 1 calc GR . . . .

loop_
_atom_site_aniso_label
_atom_site_aniso_U_11
_atom_site_aniso_U_22
_atom_site_aniso_U_33
_atom_site_aniso_U_23
_atom_site_aniso_U_13
_atom_site_aniso_U_12
Cm1 0.01451(7) 0.02825(8) 0.02879(8) 0.00643(5) 0.00424(5) 0.00220(4)
O4 0.0237(13) 0.0386(16) 0.0507(17) 0.0153(13) 0.0017(12) -0.0001(12)
O10 0.070(2) 0.0488(19) 0.0390(17) 0.0153(15) 0.0069(16) 0.0098(18)
O1 0.0544(19) 0.0328(15) 0.0405(16) 0.0074(13) 0.0053(14) 0.0052(14)
O6 0.0178(12) 0.0531(18) 0.0493(17) 0.0072(14) 0.0083(12) -0.0035(12)
O3 0.0254(13) 0.0444(17) 0.0574(19) 0.0185(15) 0.0091(13) 0.0031(12)
N1 0.0262(17) 0.0369(19) 0.049(2) 0.0080(15) 0.0033(15) 0.0003(13)
O5 0.0186(13) 0.0596(19) 0.060(2) 0.0182(16) 0.0076(13) 0.0092(13)
O8 0.0374(17) 0.059(2) 0.0539(19) -0.0150(16) -0.0003(14) 0.0123(15)
O2 0.065(2) 0.0355(16) 0.0340(15) 0.0055(13) 0.0029(14) 0.0067(15)
O9 0.0450(17) 0.055(2) 0.0357(16) 0.0196(14) 0.0069(13) 0.0027(15)
O7 0.0427(18) 0.062(2) 0.057(2) -0.0138(18) 0.0083(16) -0.0143(17)
N2 0.0390(19) 0.0438(19) 0.0259(16) -0.0095(14) -0.0016(14) 0.0166(15)
C4 0.0310(19) 0.0266(18) 0.0290(18) 0.0022(15) 0.0048(15) 0.0018(15)
O11 0.048(2) 0.104(3) 0.055(2) 0.014(2) 0.0168(18) 0.013(2)
C6 0.0180(16) 0.034(2) 0.038(2) 0.0018(16) 0.0003(14) -0.0018(14)
C10 0.0307(19) 0.046(2) 0.033(2) 0.0082(18) 0.0015(16) -0.0014(18)
C2 0.036(2) 0.035(2) 0.038(2) -0.0013(17) 0.0039(17) 0.0014(17)
C8 0.049(3) 0.043(2) 0.043(2) -0.004(2) 0.003(2) 0.007(2)
C3 0.044(3) 0.055(3) 0.047(3) 0.022(2) 0.006(2) 0.008(2)
C1 0.104(5) 0.046(3) 0.062(3) -0.015(3) 0.015(3) 0.014(3)
C7 0.087(5) 0.093(5) 0.092(5) -0.053(4) -0.011(4) 0.019(4)
C5 0.040(3) 0.064(4) 0.082(4) 0.035(3) 0.015(3) -0.001(2)
C9 0.179(8) 0.064(4) 0.045(3) -0.003(3) -0.003(4) 0.028(5)

loop_
_atom_type_symbol
_atom_type_description
_atom_type_scat_dispersion_real
_atom_type_scat_dispersion_imag
_atom_type_scat_source
C C 0.0033 0.0016 'International Tables Vol C Tables 4.2.6.8 and 6.1.1.4'
H H 0.0000 0.0000 'International Tables Vol C Tables 4.2.6.8 and 6.1.1.4'
Cm Cm -7.3248 4.8980 'International Tables Vol C Tables 4.2.6.8 and 6.1.1.4'
N N 0.0061 0.0033 'International Tables Vol C Tables 4.2.6.8 and 6.1.1.4'
O O 0.0106 0.0060 'International Tables Vol C Tables 4.2.6.8 and 6.1.1.4'

loop_
_geom_angle_atom_site_label_1
_geom_angle_atom_site_label_2
_geom_angle_atom_site_label_3
_geom_angle
_geom_angle_site_symmetry_1
_geom_angle_site_symmetry_3
_geom_angle_publ_flag
O4 Cm1 O2 71.91(10) . . ?
O4 Cm1 C4 25.23(10) . . ?
O4 Cm1 C2 94.53(11) . . ?
O4 Cm1 C8 82.57(13) . . ?
O1 Cm1 O4 116.68(10) . . ?
O1 Cm1 O2 50.38(9) . . ?
O1 Cm1 C4 119.94(10) . . ?
O1 Cm1 C2 24.84(10) . . ?
O1 Cm1 C8 156.87(12) . . ?
O6 Cm1 O4 122.43(10) 1_655 . ?
O6 Cm1 O1 78.62(11) 1_655 . ?
O6 Cm1 O3 73.46(10) 1_655 . ?
O6 Cm1 O5 152.80(12) 1_655 . ?
O6 Cm1 O8 77.02(11) 1_655 . ?
O6 Cm1 O2 83.42(11) 1_655 . ?
O6 Cm1 O7 127.99(11) 1_655 . ?
O6 Cm1 C4 97.56(11) 1_655 . ?
O6 Cm1 C2 80.43(11) 1_655 . ?
O6 Cm1 C8 102.56(13) 1_655 . ?
O3 Cm1 O4 50.41(9) . . ?
O3 Cm1 O1 120.65(10) . . ?
O3 Cm1 O2 74.94(10) . . ?
O3 Cm1 C4 25.33(10) . . ?
O3 Cm1 C2 98.42(11) . . ?
O3 Cm1 C8 81.08(12) . . ?
O5 Cm1 O4 72.42(10) . . ?
O5 Cm1 O1 74.20(12) . . ?
O5 Cm1 O3 122.12(10) . . ?
O5 Cm1 O8 127.44(12) . . ?
O5 Cm1 O2 80.24(12) . . ?
O5 Cm1 O7 76.57(12) . . ?
O5 Cm1 C4 96.91(11) . . ?
O5 Cm1 C2 75.44(12) . . ?
O5 Cm1 C8 101.97(14) . . ?
O8 Cm1 O4 94.18(11) . . ?
O8 Cm1 O1 147.82(11) . . ?
O8 Cm1 O3 71.40(11) . . ?
O8 Cm1 O2 144.64(10) . . ?
O8 Cm1 C4 84.03(11) . . ?
O8 Cm1 C2 157.09(11) . . ?
O8 Cm1 C8 25.66(12) . . ?
O2 Cm1 C4 69.57(10) . . ?
O2 Cm1 C2 25.55(10) . . ?
O2 Cm1 C8 152.53(12) . . ?
O9 Cm1 O4 149.58(11) . . ?
O9 Cm1 O1 76.77(11) . . ?
O9 Cm1 O6 85.91(11) . 1_655 ?
O9 Cm1 O3 148.31(11) . . ?
O9 Cm1 O5 86.81(11) . . ?
O9 Cm1 O8 80.82(12) . . ?
O9 Cm1 O2 127.15(11) . . ?
O9 Cm1 O7 81.73(12) . . ?
O9 Cm1 C4 163.28(12) . . ?
O9 Cm1 C2 101.61(12) . . ?
O9 Cm1 C8 80.26(13) . . ?
O7 Cm1 O4 72.13(11) . . ?
O7 Cm1 O1 144.38(11) . . ?
O7 Cm1 O3 92.13(13) . . ?
O7 Cm1 O8 51.22(11) . . ?
O7 Cm1 O2 141.62(11) . . ?
O7 Cm1 C4 83.28(12) . . ?
O7 Cm1 C2 151.56(12) . . ?
O7 Cm1 C8 25.56(12) . . ?
C4 Cm1 C2 95.10(11) . . ?
C8 Cm1 C4 83.02(13) . . ?
C8 Cm1 C2 176.63(13) . . ?
C4 O4 Cm1 94.0(2) . . ?
C2 O1 Cm1 95.1(3) . . ?
C6 O6 Cm1 146.5(3) . 1_455 ?
C4 O3 Cm1 94.2(2) . . ?
C6 O5 Cm1 153.5(3) . . ?
C8 O8 Cm1 93.8(3) . . ?
C2 O2 Cm1 94.0(2) . . ?
C10 O9 Cm1 164.8(3) . . ?
C8 O7 Cm1 94.5(3) . . ?
O4 C4 Cm1 60.81(19) . . ?
O4 C4 O3 120.7(3) . . ?
O4 C4 C3 119.7(4) . . ?
O3 C4 Cm1 60.4(2) . . ?
O3 C4 C3 119.7(4) . . ?
C3 C4 Cm1 172.4(3) . . ?
O6 C6 O5 122.8(4) . . ?
O6 C6 C5 117.6(4) . . ?
O5 C6 C5 119.6(4) . . ?
O10 C10 O9 122.6(4) . . ?
O10 C10 C9 118.6(4) . . ?
O9 C10 C9 118.8(5) . . ?
O1 C2 Cm1 60.0(2) . . ?
O1 C2 O2 120.5(4) . . ?
O1 C2 C1 120.9(4) . . ?
O2 C2 Cm1 60.5(2) . . ?
O2 C2 C1 118.6(4) . . ?
C1 C2 Cm1 176.8(4) . . ?
O8 C8 Cm1 60.5(2) . . ?
O8 C8 C7 119.1(5) . . ?
O7 C8 Cm1 60.0(2) . . ?
O7 C8 O8 120.5(4) . . ?
O7 C8 C7 120.4(5) . . ?
C7 C8 Cm1 178.7(5) . . ?

loop_
_geom_bond_atom_site_label_1
_geom_bond_atom_site_label_2
_geom_bond_distance
_geom_bond_site_symmetry_2
_geom_bond_publ_flag
Cm1 O4 2.557(3) . ?
Cm1 O1 2.551(3) . ?
Cm1 O6 2.391(3) 1_655 ?
Cm1 O3 2.548(3) . ?
Cm1 O5 2.407(3) . ?
Cm1 O8 2.534(3) . ?
Cm1 O2 2.558(3) . ?
Cm1 O9 2.348(3) . ?
Cm1 O7 2.523(3) . ?
Cm1 C4 2.922(4) . ?
Cm1 C2 2.933(4) . ?
Cm1 C8 2.904(5) . ?
O4 C4 1.249(5) . ?
O10 C10 1.238(5) . ?
O1 C2 1.237(5) . ?
O6 C6 1.241(4) . ?
O3 C4 1.254(5) . ?
O5 C6 1.241(4) . ?
O8 C8 1.260(6) . ?
O2 C2 1.268(5) . ?
O9 C10 1.250(5) . ?
O7 C8 1.257(6) . ?
C4 C3 1.498(6) . ?
C6 C5 1.487(6) . ?
C10 C9 1.480(8) . ?
C2 C1 1.487(6) . ?
C8 C7 1.502(8) . ?

loop_
_smtbx_masks_void_nr
_smtbx_masks_void_average_x
_smtbx_masks_void_average_y
_smtbx_masks_void_average_z
_smtbx_masks_void_volume
_smtbx_masks_void_count_electrons
_smtbx_masks_void_content
1 -0.499 0.000 0.500 115.9 29.6 ?
2 0.083 0.500 0.000 115.9 29.6 ?
